data_1552334
loop_
_publ_author_name
'Nicholas, Hannah'
'Vonci, Michele'
'Goodwin, Conrad Alexander Phillip'
'Loo, Song Wei'
'Murphy, Siobhan'
'Cassim, Daniel'
'Winpenny, Richard E. P.'
'McInnes, Eric J. L.'
'Chilton, Nicholas F.'
'Mills, David P.'

_publ_section_title
;
 Electronic Structures of Bent Lanthanide(III) Complexes with Two N-Donor
 Ligands
;
_journal_name_full 'Chemical Science'
_journal_paper_doi 10.1039/C9SC03431E
_journal_year 2019
_chemical_formula_moiety 'C24 B F20, C36 H84 N2 Si4 Sm'
_chemical_formula_sum 'C60 H84 B F20 N2 Si4 Sm'
_chemical_formula_weight 1486.81
_space_group_crystal_system monoclinic
_space_group_IT_number 14
_space_group_name_Hall '-P 2yn'
_space_group_name_H-M_alt 'P 1 21/n 1'
_symmetry_space_group_name_Hall '-P 2yn'
_symmetry_space_group_name_H-M 'P 1 21/n 1'
_atom_sites_solution_hydrogens geom
_atom_sites_solution_primary direct
_audit_creation_date 2018-08-08
_audit_creation_method
;
Olex2 1.2
(compiled 2017.08.10 svn.r3458 for OlexSys, GUI svn.r5381)
;
_audit_update_record
;
2018-11-23 deposited with the CCDC.    2019-09-18 downloaded from the CCDC.
;
_cell_angle_alpha 90
_cell_angle_beta 114.818(2)
_cell_angle_gamma 90
_cell_formula_units_Z 4
_cell_length_a 19.9284(3)
_cell_length_b 17.0513(2)
_cell_length_c 21.1049(4)
_cell_measurement_reflns_used 41785
_cell_measurement_temperature 100.0(2)
_cell_measurement_theta_max 73.4170
_cell_measurement_theta_min 2.5410
_cell_volume 6509.2(2)
_computing_cell_refinement 'CrysAlisPro 1.171.38.43 (Rigaku OD, 2015)'
_computing_data_collection 'CrysAlisPro 1.171.38.43 (Rigaku OD, 2015)'
_computing_data_reduction 'CrysAlisPro 1.171.38.43 (Rigaku OD, 2015)'
_computing_molecular_graphics 'Olex2 (Dolomanov et al., 2009)'
_computing_publication_material 'Olex2 (Dolomanov et al., 2009)'
_computing_structure_refinement 'XH (Sheldrick, 2008)'
_computing_structure_solution 'SIR2004 (Burla et al., 2007)'
_diffrn_ambient_temperature 100.0(2)
_diffrn_detector 'CCD plate'
_diffrn_detector_area_resol_mean 7.9
_diffrn_detector_type 'CCD area detector'
_diffrn_measured_fraction_theta_full 0.998
_diffrn_measured_fraction_theta_max 0.998
_diffrn_measurement_details
;
List of Runs (angles in degrees, time in seconds):

  # Type    Start    End  Width  t~exp~   \w     \q     \k     \f   Frames
#--------------------------------------------------------------------------
  1  \w     70.71 257.71   1.00   10.00    --  100.00  73.87 -25.79  187
  2  \w     77.92 261.92   1.00   10.00    --  105.00  73.87 129.21  184
  3  \f     54.43 325.77   1.00   10.00  14.82 -70.00  73.87    --   271
  4  \f    -23.96 326.48   1.00   10.00 158.57 105.00  73.87    --   350
  5  \f    -19.93 277.26   1.00   10.00  74.83  55.00  73.87    --   297
  6  \w     32.88 103.88   1.00   10.00    --  -35.00  73.87  89.21   71
  7  \f    -25.10 265.26   1.00   10.00 167.64  80.00  73.87    --   290
  8  \w    -71.60  62.40   1.00   10.00    --  -75.00  73.87-165.79  134
  9  \f    -25.79 181.34   1.00   10.00 136.84  95.00  73.87    --   207
 10  \w     58.71 197.71   1.00   10.00    --   40.00  73.87 169.21  139
 11  \f     85.32 325.47   1.00   10.00  85.84 110.00  73.87    --   240
 12  \w    123.21 268.21   1.00   10.00    --  111.00  73.87  74.21  145
 13  \w    122.34 256.34   1.00   10.00    --  110.00  73.87 -40.79  134
 14  \w     92.08 209.08   1.00   10.00    --   80.00  73.87  29.21  117
 15  \w    -27.47 116.53   1.00   10.00    --   -2.00  73.87 149.21  144
 16  \f    136.94 333.06   1.00   10.00 144.21 110.00  73.87    --   196
;
_diffrn_measurement_device 'abstract diffractometer'
_diffrn_measurement_device_type 'Saxi-CrysAlisPro-abstract goniometer imported SAXI images'
_diffrn_measurement_method '\w and \f scans'
_diffrn_orient_matrix_type 'CrysAlisPro convention (1999,Acta A55,543-557)'
_diffrn_orient_matrix_UB_11 0.0077671000
_diffrn_orient_matrix_UB_12 0.0595386000
_diffrn_orient_matrix_UB_13 -0.0514425000
_diffrn_orient_matrix_UB_21 -0.0668276000
_diffrn_orient_matrix_UB_22 0.0458092000
_diffrn_orient_matrix_UB_23 -0.0007480000
_diffrn_orient_matrix_UB_31 0.0522606000
_diffrn_orient_matrix_UB_32 0.0501507000
_diffrn_orient_matrix_UB_33 0.0618695000
_diffrn_radiation_monochromator graphite
_diffrn_radiation_probe x-ray
_diffrn_radiation_type CuK\a
_diffrn_radiation_wavelength 1.54184
_diffrn_reflns_av_R_equivalents 0.0790
_diffrn_reflns_av_unetI/netI 0.0373
_diffrn_reflns_Laue_measured_fraction_full 0.998
_diffrn_reflns_Laue_measured_fraction_max 0.998
_diffrn_reflns_limit_h_max 24
_diffrn_reflns_limit_h_min -23
_diffrn_reflns_limit_k_max 20
_diffrn_reflns_limit_k_min -18
_diffrn_reflns_limit_l_max 25
_diffrn_reflns_limit_l_min -25
_diffrn_reflns_number 71543
_diffrn_reflns_point_group_measured_fraction_full 0.998
_diffrn_reflns_point_group_measured_fraction_max 0.998
_diffrn_reflns_theta_full 67.684
_diffrn_reflns_theta_max 68.251
_diffrn_reflns_theta_min 2.561
_diffrn_source 'fine-focus sealed X-ray tube'
_diffrn_source_type 'Enhance (Cu) X-ray Source'
_exptl_absorpt_coefficient_mu 8.338
_exptl_absorpt_correction_T_max 1.00000
_exptl_absorpt_correction_T_min 0.01770
_exptl_absorpt_correction_type multi-scan
_exptl_absorpt_process_details
;
CrysAlisPro 1.171.38.43 (Rigaku Oxford Diffraction, 2015)
Empirical absorption correction using spherical harmonics,
 implemented in SCALE3 ABSPACK scaling algorithm.
;
_exptl_crystal_colour 'clear red'
_exptl_crystal_colour_lustre clear
_exptl_crystal_colour_primary red
_exptl_crystal_density_diffrn 1.517
_exptl_crystal_description block
_exptl_crystal_F_000 3044
_exptl_crystal_size_max 0.45
_exptl_crystal_size_mid 0.2
_exptl_crystal_size_min 0.17
_refine_diff_density_max 0.641
_refine_diff_density_min -1.339
_refine_diff_density_rms 0.086
_refine_ls_extinction_method none
_refine_ls_goodness_of_fit_ref 1.052
_refine_ls_hydrogen_treatment constr
_refine_ls_matrix_type full
_refine_ls_number_parameters 817
_refine_ls_number_reflns 11897
_refine_ls_number_restraints 0
_refine_ls_restrained_S_all 1.052
_refine_ls_R_factor_all 0.0405
_refine_ls_R_factor_gt 0.0361
_refine_ls_shift/su_max 0.003
_refine_ls_shift/su_mean 0.000
_refine_ls_structure_factor_coef Fsqd
_refine_ls_weighting_details
;
 w=1/[\s^2^(Fo^2^)+(0.0589P)^2^+2.8187P]
 where P=(Fo^2^+2Fc^2^)/3
;
_refine_ls_weighting_scheme calc
_refine_ls_wR_factor_gt 0.0919
_refine_ls_wR_factor_ref 0.0944
_reflns_Friedel_coverage 0.000
_reflns_number_gt 10921
_reflns_number_total 11897
_reflns_threshold_expression 'I > 2\s(I)'
_cod_data_source_file c9sc03431e2.cif
_cod_data_source_block xdpm66
_cod_database_code 1552334
_shelxl_version_number 2013-2
_chemical_oxdiff_formula Sm(N(SiC9H21)2)2B(C6F5)4
_shelx_space_group_comment
;
The symmetry employed for this shelxl refinement is uniquely defined
by the following loop, which should always be used as a source of
symmetry information in preference to the above space-group names.
They are only intended as comments.
;
_reflns_odcompleteness_completeness 99.88
_reflns_odcompleteness_iscentric 1
_reflns_odcompleteness_theta 66.97
_olex2_refinement_description
;
1. Fixed Uiso
 At 1.2 times of:
  All C(H) groups
 At 1.5 times of:
  All C(H,H,H) groups
2.a Ternary CH refined with riding coordinates:
 C1(H1), C4(H4), C7(H7), C10(H10), C13(H13), C16(H16), C19(H19), C22(H22),
 C25(H25), C28(H28), C31(H31), C34(H34)
2.b Idealised Me refined as rotating group:
 C2(H2A,H2B,H2C), C3(H3A,H3B,H3C), C5(H5A,H5B,H5C), C6(H6A,H6B,H6C), C8(H8A,
 H8B,H8C), C9(H9A,H9B,H9C), C11(H11A,H11B,H11C), C12(H12A,H12B,H12C), C14(H14A,
 H14B,H14C), C15(H15A,H15B,H15C), C17(H17A,H17B,H17C), C18(H18A,H18B,H18C),
 C20(H20A,H20B,H20C), C21(H21A,H21B,H21C), C23(H23A,H23B,H23C), C24(H24A,H24B,
 H24C), C26(H26A,H26B,H26C), C27(H27A,H27B,H27C), C29(H29A,H29B,H29C), C30(H30A,
 H30B,H30C), C32(H32A,H32B,H32C), C33(H33A,H33B,H33C), C35(H35A,H35B,H35C),
 C36(H36A,H36B,H36C)
;
_manchester_internal_coll_client CAPG
_manchester_internal_coll_date 15/2/17
_manchester_internal_coll_frame_method '\w and \f scans'
_manchester_internal_coll_frame_time 10.0
_manchester_internal_coll_frame_width 1.0
_manchester_internal_coll_name xdpm66
_manchester_internal_coll_type custom
_manchester_internal_coll_user CAPG
_manchester_internal_process_date 16/2/17
_manchester_internal_process_user CAPG
_manchester_internal_refinement_date 16/2/17
_manchester_internal_refinement_user CAPG
_manchester_internal_solution_date 16/2/17
_manchester_internal_solution_user CAPG
_olex2_exptl_crystal_mounting_method 'From fombin on a microscope slide.'
_olex2_submission_special_instructions 'No special instructions were received'
_oxdiff_exptl_absorpt_empirical_details
;
Empirical correction (ABSPACK) includes:
- Absorption correction using spherical harmonics
- Frame scaling
- Detector area scaling
;
_oxdiff_exptl_absorpt_empirical_full_max 36.154
_oxdiff_exptl_absorpt_empirical_full_min 0.306

loop_
_space_group_symop_operation_xyz
'x, y, z'
'-x+1/2, y+1/2, -z+1/2'
'-x, -y, -z'
'x-1/2, -y-1/2, z-1/2'

loop_
_atom_site_label
_atom_site_type_symbol
_atom_site_fract_x
_atom_site_fract_y
_atom_site_fract_z
_atom_site_U_iso_or_equiv
_atom_site_adp_type
_atom_site_occupancy
_atom_site_site_symmetry_order
_atom_site_calc_flag
_atom_site_refinement_flags_posn
Sm1 Sm 0.57842(2) 0.16770(2) 0.83163(2) 0.01724(6) Uani 1 1 d .
Si1 Si 0.41771(4) 0.15526(4) 0.83568(4) 0.01393(16) Uani 1 1 d .
Si2 Si 0.53609(4) 0.27973(4) 0.93881(4) 0.01457(16) Uani 1 1 d .
Si3 Si 0.60563(4) 0.08272(4) 0.70173(4) 0.01415(15) Uani 1 1 d .
Si4 Si 0.56476(4) 0.26429(4) 0.68877(4) 0.01336(15) Uani 1 1 d .
N1 N 0.49608(13) 0.21402(13) 0.87007(12) 0.0151(5) Uani 1 1 d .
N2 N 0.57857(14) 0.17107(12) 0.72615(12) 0.0136(5) Uani 1 1 d .
C1 C 0.45863(17) 0.05914(16) 0.81865(16) 0.0185(6) Uani 1 1 d .
H1 H 0.4795 0.0721 0.7844 0.022 Uiso 1 1 calc R
C2 C 0.52243(18) 0.02469(17) 0.88301(16) 0.0213(6) Uani 1 1 d .
H2A H 0.5605 0.0648 0.9043 0.032 Uiso 1 1 calc GR
H2B H 0.5438 -0.0202 0.8689 0.032 Uiso 1 1 calc GR
H2C H 0.5037 0.0074 0.9169 0.032 Uiso 1 1 calc GR
C3 C 0.40024(19) -0.00568(17) 0.78461(19) 0.0268(7) Uani 1 1 d .
H3A H 0.3745 -0.0166 0.8143 0.040 Uiso 1 1 calc GR
H3B H 0.4248 -0.0535 0.7793 0.040 Uiso 1 1 calc GR
H3C H 0.3645 0.0120 0.7386 0.040 Uiso 1 1 calc GR
C4 C 0.35019(16) 0.19125(17) 0.74643(15) 0.0175(6) Uani 1 1 d .
H4 H 0.3733 0.1782 0.7138 0.021 Uiso 1 1 calc R
C5 C 0.27356(18) 0.1518(2) 0.71544(18) 0.0273(7) Uani 1 1 d .
H5A H 0.2796 0.0947 0.7154 0.041 Uiso 1 1 calc GR
H5B H 0.2455 0.1702 0.6675 0.041 Uiso 1 1 calc GR
H5C H 0.2469 0.1653 0.7438 0.041 Uiso 1 1 calc GR
C6 C 0.33829(18) 0.28044(17) 0.74108(16) 0.0221(6) Uani 1 1 d .
H6A H 0.3086 0.2957 0.7661 0.033 Uiso 1 1 calc GR
H6B H 0.3124 0.2955 0.6919 0.033 Uiso 1 1 calc GR
H6C H 0.3863 0.3070 0.7619 0.033 Uiso 1 1 calc GR
C7 C 0.36142(17) 0.12980(17) 0.88590(15) 0.0190(6) Uani 1 1 d .
H7 H 0.3207 0.0961 0.8530 0.023 Uiso 1 1 calc R
C8 C 0.39592(18) 0.08037(18) 0.95278(16) 0.0228(6) Uani 1 1 d .
H8A H 0.4133 0.0304 0.9422 0.034 Uiso 1 1 calc GR
H8B H 0.3588 0.0704 0.9709 0.034 Uiso 1 1 calc GR
H8C H 0.4377 0.1088 0.9879 0.034 Uiso 1 1 calc GR
C9 C 0.32116(18) 0.20137(17) 0.89778(17) 0.0220(6) Uani 1 1 d .
H9A H 0.3571 0.2360 0.9327 0.033 Uiso 1 1 calc GR
H9B H 0.2846 0.1838 0.9145 0.033 Uiso 1 1 calc GR
H9C H 0.2961 0.2300 0.8538 0.033 Uiso 1 1 calc GR
C10 C 0.63709(17) 0.28284(17) 0.94956(15) 0.0191(6) Uani 1 1 d .
H10 H 0.6338 0.2892 0.9012 0.023 Uiso 1 1 calc R
C11 C 0.68367(17) 0.20766(19) 0.97849(16) 0.0235(7) Uani 1 1 d .
H11A H 0.7057 0.2089 1.0296 0.035 Uiso 1 1 calc GR
H11B H 0.7229 0.2051 0.9621 0.035 Uiso 1 1 calc GR
H11C H 0.6518 0.1614 0.9620 0.035 Uiso 1 1 calc GR
C12 C 0.68341(19) 0.3535(2) 0.99131(18) 0.0275(7) Uani 1 1 d .
H12A H 0.6603 0.4024 0.9679 0.041 Uiso 1 1 calc GR
H12B H 0.7335 0.3499 0.9938 0.041 Uiso 1 1 calc GR
H12C H 0.6857 0.3529 1.0386 0.041 Uiso 1 1 calc GR
C13 C 0.50064(17) 0.38406(16) 0.92125(15) 0.0190(6) Uani 1 1 d .
H13 H 0.5332 0.4153 0.9630 0.023 Uiso 1 1 calc R
C14 C 0.50679(19) 0.42269(17) 0.85802(17) 0.0247(7) Uani 1 1 d .
H14A H 0.5588 0.4242 0.8656 0.037 Uiso 1 1 calc GR
H14B H 0.4873 0.4762 0.8523 0.037 Uiso 1 1 calc GR
H14C H 0.4783 0.3922 0.8159 0.037 Uiso 1 1 calc GR
C15 C 0.42177(18) 0.39368(17) 0.91552(18) 0.0250(7) Uani 1 1 d .
H15A H 0.3872 0.3650 0.8746 0.038 Uiso 1 1 calc GR
H15B H 0.4086 0.4494 0.9106 0.038 Uiso 1 1 calc GR
H15C H 0.4191 0.3728 0.9577 0.038 Uiso 1 1 calc GR
C16 C 0.53121(17) 0.24774(17) 1.02314(15) 0.0187(6) Uani 1 1 d .
H16 H 0.4779 0.2366 1.0106 0.022 Uiso 1 1 calc R
C17 C 0.5731(2) 0.17245(17) 1.05729(17) 0.0249(7) Uani 1 1 d .
H17A H 0.5644 0.1324 1.0213 0.037 Uiso 1 1 calc GR
H17B H 0.5556 0.1532 1.0914 0.037 Uiso 1 1 calc GR
H17C H 0.6262 0.1837 1.0809 0.037 Uiso 1 1 calc GR
C18 C 0.55352(19) 0.31279(19) 1.07897(16) 0.0239(7) Uani 1 1 d .
H18A H 0.6051 0.3277 1.0920 0.036 Uiso 1 1 calc GR
H18B H 0.5480 0.2934 1.1203 0.036 Uiso 1 1 calc GR
H18C H 0.5216 0.3586 1.0601 0.036 Uiso 1 1 calc GR
C19 C 0.63195(16) 0.02013(15) 0.78396(15) 0.0157(6) Uani 1 1 d .
H19 H 0.5868 0.0184 0.7933 0.019 Uiso 1 1 calc R
C20 C 0.69425(17) 0.05383(17) 0.85138(15) 0.0204(6) Uani 1 1 d .
H20A H 0.7413 0.0288 0.8592 0.031 Uiso 1 1 calc GR
H20B H 0.6826 0.0434 0.8913 0.031 Uiso 1 1 calc GR
H20C H 0.6982 0.1105 0.8462 0.031 Uiso 1 1 calc GR
C21 C 0.65045(18) -0.06584(16) 0.77626(17) 0.0235(7) Uani 1 1 d .
H21A H 0.6095 -0.0895 0.7364 0.035 Uiso 1 1 calc GR
H21B H 0.6580 -0.0947 0.8189 0.035 Uiso 1 1 calc GR
H21C H 0.6956 -0.0681 0.7686 0.035 Uiso 1 1 calc GR
C22 C 0.52805(17) 0.03027(16) 0.62798(15) 0.0189(6) Uani 1 1 d .
H22 H 0.5490 -0.0205 0.6209 0.023 Uiso 1 1 calc R
C23 C 0.46202(18) 0.00948(18) 0.64389(17) 0.0244(7) Uani 1 1 d .
H23A H 0.4779 -0.0272 0.6833 0.037 Uiso 1 1 calc GR
H23B H 0.4233 -0.0150 0.6027 0.037 Uiso 1 1 calc GR
H23C H 0.4426 0.0573 0.6559 0.037 Uiso 1 1 calc GR
C24 C 0.50320(18) 0.07596(17) 0.55874(16) 0.0221(6) Uani 1 1 d .
H24A H 0.4859 0.1282 0.5644 0.033 Uiso 1 1 calc GR
H24B H 0.4629 0.0476 0.5218 0.033 Uiso 1 1 calc GR
H24C H 0.5450 0.0812 0.5460 0.033 Uiso 1 1 calc GR
C25 C 0.68577(16) 0.08941(16) 0.67579(15) 0.0167(6) Uani 1 1 d .
H25 H 0.6733 0.1327 0.6407 0.020 Uiso 1 1 calc R
C26 C 0.69568(18) 0.01482(17) 0.63914(16) 0.0217(6) Uani 1 1 d .
H26A H 0.7082 -0.0295 0.6716 0.033 Uiso 1 1 calc GR
H26B H 0.7355 0.0231 0.6242 0.033 Uiso 1 1 calc GR
H26C H 0.6495 0.0035 0.5983 0.033 Uiso 1 1 calc GR
C27 C 0.76019(17) 0.11144(19) 0.73540(17) 0.0243(7) Uani 1 1 d .
H27A H 0.7532 0.1560 0.7614 0.036 Uiso 1 1 calc GR
H27B H 0.7954 0.1259 0.7160 0.036 Uiso 1 1 calc GR
H27C H 0.7795 0.0666 0.7669 0.036 Uiso 1 1 calc GR
C28 C 0.46370(16) 0.28767(16) 0.66407(15) 0.0177(6) Uani 1 1 d .
H28 H 0.4559 0.2722 0.7062 0.021 Uiso 1 1 calc R
C29 C 0.40854(17) 0.23651(17) 0.60522(16) 0.0228(6) Uani 1 1 d .
H29A H 0.4118 0.2489 0.5612 0.034 Uiso 1 1 calc GR
H29B H 0.3583 0.2470 0.6004 0.034 Uiso 1 1 calc GR
H29C H 0.4204 0.1810 0.6165 0.034 Uiso 1 1 calc GR
C30 C 0.43766(18) 0.37350(17) 0.65101(17) 0.0231(7) Uani 1 1 d .
H30A H 0.4656 0.4047 0.6929 0.035 Uiso 1 1 calc GR
H30B H 0.3848 0.3761 0.6402 0.035 Uiso 1 1 calc GR
H30C H 0.4460 0.3944 0.6116 0.035 Uiso 1 1 calc GR
C31 C 0.61828(17) 0.33152(15) 0.76575(15) 0.0163(6) Uani 1 1 d .
H31 H 0.5899 0.3319 0.7951 0.020 Uiso 1 1 calc R
C32 C 0.69658(17) 0.30366(17) 0.81400(15) 0.0194(6) Uani 1 1 d .
H32A H 0.6944 0.2496 0.8288 0.029 Uiso 1 1 calc GR
H32B H 0.7171 0.3377 0.8552 0.029 Uiso 1 1 calc GR
H32C H 0.7282 0.3059 0.7889 0.029 Uiso 1 1 calc GR
C33 C 0.62364(18) 0.41772(17) 0.74698(17) 0.0242(7) Uani 1 1 d .
H33A H 0.6588 0.4222 0.7258 0.036 Uiso 1 1 calc GR
H33B H 0.6407 0.4498 0.7894 0.036 Uiso 1 1 calc GR
H33C H 0.5749 0.4360 0.7138 0.036 Uiso 1 1 calc GR
C34 C 0.59360(16) 0.27739(16) 0.61479(15) 0.0162(6) Uani 1 1 d .
H34 H 0.5814 0.2273 0.5876 0.019 Uiso 1 1 calc R
C35 C 0.54899(19) 0.34259(17) 0.56416(16) 0.0225(7) Uani 1 1 d .
H35A H 0.4962 0.3302 0.5455 0.034 Uiso 1 1 calc GR
H35B H 0.5641 0.3463 0.5257 0.034 Uiso 1 1 calc GR
H35C H 0.5583 0.3927 0.5891 0.034 Uiso 1 1 calc GR
C36 C 0.67673(17) 0.29283(17) 0.63660(16) 0.0207(6) Uani 1 1 d .
H36A H 0.6892 0.3458 0.6560 0.031 Uiso 1 1 calc GR
H36B H 0.6878 0.2880 0.5957 0.031 Uiso 1 1 calc GR
H36C H 0.7060 0.2544 0.6720 0.031 Uiso 1 1 calc GR
F1 F 0.63599(9) 0.23478(9) 0.25825(9) 0.0207(4) Uani 1 1 d .
F2 F 0.73129(10) 0.11632(10) 0.30566(10) 0.0244(4) Uani 1 1 d .
F3 F 0.76131(10) 0.05054(10) 0.43241(11) 0.0310(4) Uani 1 1 d .
F4 F 0.69234(11) 0.10764(11) 0.51063(10) 0.0293(4) Uani 1 1 d .
F5 F 0.59630(10) 0.22246(10) 0.46460(9) 0.0223(4) Uani 1 1 d .
F6 F 0.46822(10) 0.18319(9) 0.34969(10) 0.0230(4) Uani 1 1 d .
F7 F 0.36781(10) 0.19084(11) 0.40131(10) 0.0284(4) Uani 1 1 d .
F8 F 0.32907(11) 0.33231(10) 0.43712(11) 0.0296(4) Uani 1 1 d .
F9 F 0.39806(11) 0.46461(10) 0.42345(10) 0.0283(4) Uani 1 1 d .
F10 F 0.50414(10) 0.45828(9) 0.37932(9) 0.0204(4) Uani 1 1 d .
F11 F 0.59325(10) 0.39824(9) 0.22009(8) 0.0199(4) Uani 1 1 d .
F12 F 0.69116(10) 0.51264(10) 0.25094(10) 0.0263(4) Uani 1 1 d .
F13 F 0.76597(10) 0.56338(10) 0.38539(10) 0.0291(4) Uani 1 1 d .
F14 F 0.73837(11) 0.49505(11) 0.48834(9) 0.0300(4) Uani 1 1 d .
F15 F 0.64037(10) 0.37893(10) 0.45946(9) 0.0234(4) Uani 1 1 d .
F16 F 0.50173(10) 0.16054(8) 0.23146(9) 0.0201(4) Uani 1 1 d .
F17 F 0.39909(11) 0.15674(9) 0.10171(9) 0.0254(4) Uani 1 1 d .
F18 F 0.32623(11) 0.28904(11) 0.03761(9) 0.0295(4) Uani 1 1 d .
F19 F 0.36117(10) 0.42870(10) 0.10766(9) 0.0255(4) Uani 1 1 d .
F20 F 0.46448(9) 0.43457(9) 0.23792(9) 0.0203(4) Uani 1 1 d .
C37 C 0.60817(16) 0.23388(15) 0.35691(15) 0.0158(6) Uani 1 1 d .
C38 C 0.64656(16) 0.20376(16) 0.32098(15) 0.0166(6) Uani 1 1 d .
C39 C 0.69711(17) 0.14318(17) 0.34434(16) 0.0193(6) Uani 1 1 d .
C40 C 0.71279(16) 0.11011(16) 0.40886(17) 0.0207(6) Uani 1 1 d .
C41 C 0.67788(17) 0.13905(17) 0.44767(16) 0.0208(6) Uani 1 1 d .
C42 C 0.62754(17) 0.19924(16) 0.42196(15) 0.0182(6) Uani 1 1 d .
C43 C 0.49321(17) 0.31973(16) 0.36211(15) 0.0158(6) Uani 1 1 d .
C44 C 0.45418(17) 0.25493(16) 0.36873(15) 0.0182(6) Uani 1 1 d .
C45 C 0.40040(17) 0.25741(17) 0.39364(15) 0.0195(6) Uani 1 1 d .
C46 C 0.38114(18) 0.32843(17) 0.41177(17) 0.0214(7) Uani 1 1 d .
C47 C 0.41641(17) 0.39499(17) 0.40538(16) 0.0200(6) Uani 1 1 d .
C48 C 0.47145(16) 0.38969(16) 0.38196(15) 0.0164(6) Uani 1 1 d .
C49 C 0.60870(16) 0.38381(15) 0.33784(15) 0.0160(6) Uani 1 1 d .
C50 C 0.62651(17) 0.41984(16) 0.28802(15) 0.0170(6) Uani 1 1 d .
C51 C 0.67812(17) 0.47963(16) 0.30260(16) 0.0196(6) Uani 1 1 d .
C52 C 0.71592(17) 0.50507(16) 0.37020(17) 0.0212(6) Uani 1 1 d .
C53 C 0.70159(17) 0.47019(17) 0.42176(16) 0.0209(6) Uani 1 1 d .
C54 C 0.65017(17) 0.41122(16) 0.40531(15) 0.0184(6) Uani 1 1 d .
C55 C 0.49160(16) 0.29909(16) 0.24207(14) 0.0147(6) Uani 1 1 d .
C56 C 0.47014(17) 0.22983(16) 0.20394(16) 0.0179(6) Uani 1 1 d .
C57 C 0.41569(17) 0.22609(17) 0.13619(15) 0.0196(6) Uani 1 1 d .
C58 C 0.37882(17) 0.29255(18) 0.10308(15) 0.0201(6) Uani 1 1 d .
C59 C 0.39675(17) 0.36270(17) 0.13885(16) 0.0186(6) Uani 1 1 d .
C60 C 0.45090(16) 0.36384(16) 0.20600(15) 0.0158(6) Uani 1 1 d .
B1 B 0.55129(19) 0.30896(18) 0.32513(17) 0.0155(6) Uani 1 1 d .

loop_
_atom_site_aniso_label
_atom_site_aniso_U_11
_atom_site_aniso_U_22
_atom_site_aniso_U_33
_atom_site_aniso_U_23
_atom_site_aniso_U_13
_atom_site_aniso_U_12
Sm1 0.01722(10) 0.02056(10) 0.01537(9) 0.00013(6) 0.00824(7) 0.00438(6)
Si1 0.0149(4) 0.0117(3) 0.0172(4) -0.0002(3) 0.0087(3) 0.0003(3)
Si2 0.0170(4) 0.0122(3) 0.0157(4) -0.0004(3) 0.0081(3) -0.0007(3)
Si3 0.0160(4) 0.0103(3) 0.0168(4) -0.0008(3) 0.0074(3) 0.0007(3)
Si4 0.0156(4) 0.0099(3) 0.0157(4) 0.0006(3) 0.0076(3) 0.0010(3)
N1 0.0173(12) 0.0134(11) 0.0163(12) 0.0005(9) 0.0087(10) 0.0012(10)
N2 0.0163(12) 0.0119(11) 0.0144(12) 0.0004(8) 0.0082(10) -0.0006(9)
C1 0.0206(15) 0.0134(13) 0.0251(15) -0.0007(11) 0.0130(13) 0.0004(12)
C2 0.0253(16) 0.0152(14) 0.0283(16) 0.0037(12) 0.0160(14) 0.0025(12)
C3 0.0283(17) 0.0143(14) 0.042(2) -0.0085(13) 0.0185(16) -0.0046(13)
C4 0.0158(15) 0.0199(14) 0.0157(14) -0.0007(11) 0.0054(12) 0.0001(12)
C5 0.0196(17) 0.0309(16) 0.0265(17) -0.0005(14) 0.0048(14) -0.0032(14)
C6 0.0242(16) 0.0206(15) 0.0234(15) 0.0037(12) 0.0119(13) 0.0049(13)
C7 0.0219(15) 0.0168(14) 0.0216(15) -0.0012(11) 0.0126(13) -0.0030(12)
C8 0.0248(16) 0.0233(15) 0.0255(16) 0.0033(13) 0.0157(14) -0.0008(13)
C9 0.0220(16) 0.0212(15) 0.0286(16) -0.0003(12) 0.0162(14) -0.0003(13)
C10 0.0229(16) 0.0197(14) 0.0134(13) -0.0032(11) 0.0063(12) -0.0029(12)
C11 0.0188(15) 0.0309(17) 0.0207(15) 0.0011(13) 0.0082(13) 0.0033(13)
C12 0.0254(17) 0.0286(16) 0.0278(17) -0.0054(14) 0.0105(14) -0.0102(15)
C13 0.0233(16) 0.0136(13) 0.0214(15) -0.0023(11) 0.0108(13) -0.0005(12)
C14 0.0302(17) 0.0163(14) 0.0307(17) 0.0024(13) 0.0158(14) -0.0008(13)
C15 0.0285(18) 0.0169(14) 0.0308(17) 0.0004(13) 0.0136(14) 0.0030(13)
C16 0.0201(15) 0.0192(14) 0.0185(14) -0.0018(11) 0.0100(12) -0.0011(12)
C17 0.0301(19) 0.0265(17) 0.0220(16) 0.0045(12) 0.0147(15) 0.0025(13)
C18 0.0258(17) 0.0285(16) 0.0189(15) -0.0041(13) 0.0111(13) -0.0045(14)
C19 0.0174(14) 0.0114(13) 0.0207(14) 0.0017(11) 0.0102(12) 0.0031(11)
C20 0.0225(16) 0.0171(14) 0.0203(15) 0.0016(11) 0.0077(13) 0.0049(12)
C21 0.0291(17) 0.0125(14) 0.0294(17) 0.0039(12) 0.0126(14) 0.0009(13)
C22 0.0202(15) 0.0138(13) 0.0207(15) -0.0033(11) 0.0065(12) -0.0001(12)
C23 0.0254(17) 0.0184(14) 0.0278(17) -0.0035(12) 0.0095(14) -0.0032(13)
C24 0.0245(16) 0.0187(14) 0.0203(15) -0.0040(12) 0.0066(13) 0.0029(13)
C25 0.0174(14) 0.0152(13) 0.0195(14) 0.0004(11) 0.0095(12) 0.0016(11)
C26 0.0270(17) 0.0185(14) 0.0251(16) 0.0005(12) 0.0164(14) 0.0058(13)
C27 0.0202(16) 0.0265(16) 0.0271(16) -0.0024(13) 0.0109(13) 0.0025(13)
C28 0.0199(15) 0.0132(13) 0.0203(14) 0.0036(11) 0.0086(12) 0.0027(12)
C29 0.0208(16) 0.0208(15) 0.0266(16) 0.0014(12) 0.0097(13) 0.0008(13)
C30 0.0237(16) 0.0194(15) 0.0298(17) 0.0040(13) 0.0148(14) 0.0048(13)
C31 0.0185(15) 0.0150(14) 0.0146(14) -0.0023(10) 0.0063(12) 0.0000(11)
C32 0.0199(15) 0.0166(14) 0.0212(15) -0.0023(12) 0.0083(13) -0.0015(12)
C33 0.0273(17) 0.0152(14) 0.0275(17) -0.0043(12) 0.0088(14) 0.0002(13)
C34 0.0204(15) 0.0134(13) 0.0174(14) -0.0004(11) 0.0106(12) -0.0012(12)
C35 0.0273(18) 0.0237(15) 0.0194(16) 0.0032(12) 0.0125(14) 0.0000(13)
C36 0.0213(16) 0.0196(14) 0.0258(16) -0.0014(12) 0.0143(13) -0.0016(12)
F1 0.0238(9) 0.0207(8) 0.0210(9) 0.0029(7) 0.0128(7) 0.0027(7)
F2 0.0232(9) 0.0191(8) 0.0366(10) -0.0022(7) 0.0183(8) 0.0028(7)
F3 0.0272(10) 0.0222(9) 0.0437(12) 0.0102(8) 0.0151(9) 0.0105(8)
F4 0.0315(10) 0.0297(10) 0.0254(10) 0.0144(8) 0.0106(8) 0.0072(8)
F5 0.0288(10) 0.0225(8) 0.0185(8) 0.0020(7) 0.0129(7) 0.0035(7)
F6 0.0273(10) 0.0136(8) 0.0307(10) -0.0040(7) 0.0148(8) -0.0057(7)
F7 0.0239(10) 0.0250(9) 0.0377(11) 0.0056(8) 0.0144(9) -0.0084(8)
F8 0.0238(10) 0.0370(11) 0.0357(11) 0.0102(8) 0.0198(9) 0.0059(8)
F9 0.0339(11) 0.0217(9) 0.0395(11) 0.0025(8) 0.0254(9) 0.0087(8)
F10 0.0254(9) 0.0122(7) 0.0280(9) 0.0005(7) 0.0156(8) -0.0008(7)
F11 0.0264(9) 0.0187(8) 0.0175(8) -0.0002(6) 0.0121(7) -0.0026(7)
F12 0.0313(10) 0.0214(8) 0.0334(10) 0.0048(7) 0.0205(9) -0.0048(8)
F13 0.0277(10) 0.0181(8) 0.0420(11) -0.0042(8) 0.0150(9) -0.0093(8)
F14 0.0308(10) 0.0309(10) 0.0246(10) -0.0114(8) 0.0080(8) -0.0092(8)
F15 0.0278(10) 0.0271(9) 0.0178(8) -0.0013(7) 0.0121(8) -0.0060(8)
F16 0.0234(9) 0.0099(8) 0.0232(9) -0.0005(6) 0.0063(8) 0.0029(6)
F17 0.0320(11) 0.0167(8) 0.0226(9) -0.0078(7) 0.0065(8) 0.0001(7)
F18 0.0307(10) 0.0305(10) 0.0176(9) -0.0030(7) 0.0008(8) 0.0070(8)
F19 0.0280(10) 0.0185(8) 0.0238(9) 0.0045(7) 0.0048(8) 0.0099(8)
F20 0.0247(9) 0.0119(7) 0.0220(9) -0.0007(6) 0.0076(7) 0.0026(7)
C37 0.0152(14) 0.0116(13) 0.0194(14) -0.0027(11) 0.0060(12) -0.0042(11)
C38 0.0180(15) 0.0132(13) 0.0184(14) 0.0006(11) 0.0074(12) -0.0050(11)
C39 0.0174(15) 0.0121(13) 0.0304(17) -0.0048(12) 0.0120(13) -0.0027(12)
C40 0.0149(14) 0.0123(13) 0.0320(17) 0.0037(12) 0.0071(13) 0.0005(11)
C41 0.0218(16) 0.0177(14) 0.0194(15) 0.0037(12) 0.0051(12) -0.0035(13)
C42 0.0182(15) 0.0154(14) 0.0214(15) -0.0039(11) 0.0087(12) -0.0050(12)
C43 0.0174(15) 0.0150(13) 0.0130(13) 0.0010(11) 0.0044(12) -0.0002(11)
C44 0.0204(15) 0.0142(13) 0.0183(14) 0.0022(11) 0.0066(12) 0.0012(12)
C45 0.0181(15) 0.0187(14) 0.0196(15) 0.0043(11) 0.0057(12) -0.0051(12)
C46 0.0149(15) 0.0296(17) 0.0201(16) 0.0070(12) 0.0078(13) 0.0036(12)
C47 0.0225(16) 0.0184(14) 0.0205(15) 0.0024(11) 0.0104(13) 0.0060(12)
C48 0.0171(14) 0.0153(13) 0.0155(14) 0.0011(11) 0.0054(11) -0.0015(11)
C49 0.0185(15) 0.0103(12) 0.0205(14) -0.0023(11) 0.0096(12) 0.0022(11)
C50 0.0221(15) 0.0131(13) 0.0178(14) -0.0009(11) 0.0104(12) 0.0023(12)
C51 0.0241(16) 0.0132(13) 0.0271(16) 0.0036(11) 0.0163(13) 0.0035(12)
C52 0.0202(15) 0.0112(13) 0.0340(17) -0.0028(12) 0.0132(14) -0.0012(12)
C53 0.0216(16) 0.0177(14) 0.0229(15) -0.0054(12) 0.0090(13) 0.0003(12)
C54 0.0227(15) 0.0163(13) 0.0201(15) 0.0006(11) 0.0127(13) 0.0028(12)
C55 0.0169(14) 0.0138(13) 0.0172(14) 0.0006(11) 0.0108(12) -0.0010(11)
C56 0.0229(16) 0.0125(13) 0.0234(15) 0.0021(11) 0.0148(13) 0.0028(12)
C57 0.0230(16) 0.0176(14) 0.0203(15) -0.0051(11) 0.0109(13) 0.0001(12)
C58 0.0192(15) 0.0230(15) 0.0166(14) -0.0014(12) 0.0059(12) 0.0016(13)
C59 0.0207(15) 0.0165(14) 0.0214(15) 0.0040(12) 0.0116(13) 0.0051(12)
C60 0.0218(15) 0.0086(12) 0.0210(15) -0.0025(11) 0.0131(12) -0.0015(11)
B1 0.0183(17) 0.0100(14) 0.0192(16) -0.0015(12) 0.0089(13) -0.0033(13)

loop_
_atom_type_symbol
_atom_type_description
_atom_type_scat_dispersion_real
_atom_type_scat_dispersion_imag
_atom_type_scat_source
C C 0.0181 0.0091 'International Tables Vol C Tables 4.2.6.8 and 6.1.1.4'
H H 0.0000 0.0000 'International Tables Vol C Tables 4.2.6.8 and 6.1.1.4'
B B 0.0090 0.0039 'International Tables Vol C Tables 4.2.6.8 and 6.1.1.4'
N N 0.0311 0.0180 'International Tables Vol C Tables 4.2.6.8 and 6.1.1.4'
F F 0.0727 0.0534 'International Tables Vol C Tables 4.2.6.8 and 6.1.1.4'
Si Si 0.2541 0.3302 'International Tables Vol C Tables 4.2.6.8 and 6.1.1.4'
Sm Sm -5.3236 12.2178 'International Tables Vol C Tables 4.2.6.8 and 6.1.1.4'

loop_
_geom_angle_atom_site_label_1
_geom_angle_atom_site_label_2
_geom_angle_atom_site_label_3
_geom_angle
N1 Si1 C1 101.05(12)
N1 Si1 C4 111.49(12)
N1 Si1 C7 122.65(12)
C4 Si1 C1 105.58(13)
C7 Si1 C1 107.83(13)
C7 Si1 C4 106.87(14)
N1 Si2 C10 101.90(12)
N1 Si2 C13 116.07(13)
N1 Si2 C16 114.21(12)
C13 Si2 C10 106.41(13)
C13 Si2 C16 106.93(13)
C16 Si2 C10 111.00(13)
N2 Si3 C19 102.37(12)
N2 Si3 C22 113.72(13)
N2 Si3 C25 115.74(12)
C22 Si3 C19 107.46(13)
C22 Si3 C25 106.66(13)
C25 Si3 C19 110.60(13)
N2 Si4 C28 105.27(12)
N2 Si4 C31 103.70(12)
N2 Si4 C34 115.88(12)
C28 Si4 C31 104.90(13)
C34 Si4 C28 113.81(13)
C34 Si4 C31 112.18(13)
Si1 N1 Si2 137.49(14)
Si4 N2 Si3 131.40(14)
C2 C1 Si1 114.7(2)
C2 C1 C3 108.7(2)
C3 C1 Si1 113.5(2)
C5 C4 Si1 116.3(2)
C6 C4 Si1 114.6(2)
C6 C4 C5 107.8(3)
C8 C7 Si1 120.0(2)
C8 C7 C9 110.4(2)
C9 C7 Si1 112.5(2)
C11 C10 Si2 116.5(2)
C12 C10 Si2 115.6(2)
C12 C10 C11 107.7(3)
C14 C13 Si2 114.4(2)
C15 C13 Si2 113.7(2)
C15 C13 C14 109.7(3)
C17 C16 Si2 116.6(2)
C17 C16 C18 108.5(3)
C18 C16 Si2 113.4(2)
C20 C19 Si3 115.71(19)
C21 C19 Si3 115.0(2)
C21 C19 C20 108.3(2)
C23 C22 Si3 114.2(2)
C23 C22 C24 111.2(3)
C24 C22 Si3 111.5(2)
C26 C25 Si3 113.3(2)
C27 C25 Si3 114.8(2)
C27 C25 C26 109.2(2)
C29 C28 Si4 114.8(2)
C29 C28 C30 108.8(2)
C30 C28 Si4 119.2(2)
C32 C31 Si4 115.33(19)
C32 C31 C33 107.8(2)
C33 C31 Si4 115.4(2)
C35 C34 Si4 111.8(2)
C35 C34 C36 108.6(2)
C36 C34 Si4 115.7(2)
C38 C37 C42 113.3(3)
C38 C37 B1 120.5(2)
C42 C37 B1 126.0(3)
F1 C38 C37 119.7(3)
F1 C38 C39 115.5(3)
C39 C38 C37 124.8(3)
F2 C39 C38 121.2(3)
F2 C39 C40 119.8(3)
C38 C39 C40 119.1(3)
F3 C40 C39 120.1(3)
F3 C40 C41 121.2(3)
C41 C40 C39 118.7(3)
F4 C41 C40 119.6(3)
F4 C41 C42 120.3(3)
C40 C41 C42 120.1(3)
F5 C42 C37 121.2(3)
F5 C42 C41 114.8(3)
C41 C42 C37 124.0(3)
C44 C43 C48 113.1(3)
C44 C43 B1 119.3(2)
C48 C43 B1 127.2(3)
F6 C44 C43 119.6(3)
F6 C44 C45 115.6(2)
C45 C44 C43 124.8(3)
F7 C45 C44 120.7(3)
F7 C45 C46 120.2(3)
C46 C45 C44 119.1(3)
F8 C46 C45 120.2(3)
F8 C46 C47 120.5(3)
C47 C46 C45 119.2(3)
F9 C47 C46 119.5(3)
F9 C47 C48 120.7(3)
C46 C47 C48 119.8(3)
F10 C48 C43 120.8(3)
F10 C48 C47 115.3(2)
C47 C48 C43 123.9(3)
C50 C49 C54 113.3(3)
C50 C49 B1 126.7(3)
C54 C49 B1 119.7(2)
F11 C50 C49 121.0(3)
F11 C50 C51 115.0(2)
C49 C50 C51 124.0(3)
F12 C51 C50 120.3(3)
F12 C51 C52 120.1(3)
C52 C51 C50 119.6(3)
F13 C52 C51 120.5(3)
F13 C52 C53 120.7(3)
C53 C52 C51 118.7(3)
F14 C53 C52 119.1(3)
F14 C53 C54 121.0(3)
C52 C53 C54 119.9(3)
F15 C54 C49 119.5(3)
F15 C54 C53 116.2(3)
C53 C54 C49 124.3(3)
C56 C55 C60 112.9(3)
C56 C55 B1 127.3(2)
C60 C55 B1 119.4(2)
F16 C56 C55 121.3(3)
F16 C56 C57 115.2(2)
C57 C56 C55 123.6(3)
F17 C57 C56 120.2(3)
F17 C57 C58 119.3(3)
C58 C57 C56 120.5(3)
F18 C58 C57 120.6(3)
F18 C58 C59 120.9(3)
C57 C58 C59 118.5(3)
F19 C59 C58 119.7(3)
F19 C59 C60 121.1(3)
C60 C59 C58 119.2(3)
F20 C60 C55 119.1(3)
F20 C60 C59 115.6(2)
C59 C60 C55 125.3(3)
C37 B1 C43 113.0(2)
C37 B1 C49 102.8(2)
C37 B1 C55 114.5(2)
C43 B1 C49 114.2(2)
C43 B1 C55 100.1(2)
C49 B1 C55 112.8(2)

loop_
_geom_bond_atom_site_label_1
_geom_bond_atom_site_label_2
_geom_bond_distance
Si1 N1 1.737(2)
Si1 C1 1.930(3)
Si1 C4 1.899(3)
Si1 C7 1.889(3)
Si2 N1 1.739(2)
Si2 C10 1.929(3)
Si2 C13 1.893(3)
Si2 C16 1.903(3)
Si3 N2 1.749(2)
Si3 C19 1.913(3)
Si3 C22 1.895(3)
Si3 C25 1.897(3)
Si4 N2 1.744(2)
Si4 C28 1.899(3)
Si4 C31 1.907(3)
Si4 C34 1.890(3)
C1 C2 1.535(4)
C1 C3 1.546(4)
C4 C5 1.541(4)
C4 C6 1.536(4)
C7 C8 1.536(4)
C7 C9 1.538(4)
C10 C11 1.550(4)
C10 C12 1.548(4)
C13 C14 1.539(4)
C13 C15 1.534(4)
C16 C17 1.536(4)
C16 C18 1.542(4)
C19 C20 1.554(4)
C19 C21 1.537(4)
C22 C23 1.530(4)
C22 C24 1.543(4)
C25 C26 1.544(4)
C25 C27 1.535(4)
C28 C29 1.538(4)
C28 C30 1.539(4)
C31 C32 1.537(4)
C31 C33 1.538(4)
C34 C35 1.540(4)
C34 C36 1.545(4)
F1 C38 1.357(3)
F2 C39 1.344(3)
F3 C40 1.346(3)
F4 C41 1.347(3)
F5 C42 1.351(3)
F6 C44 1.353(3)
F7 C45 1.351(3)
F8 C46 1.354(4)
F9 C47 1.344(3)
F10 C48 1.351(3)
F11 C50 1.354(3)
F12 C51 1.346(3)
F13 C52 1.348(3)
F14 C53 1.352(3)
F15 C54 1.355(3)
F16 C56 1.350(3)
F17 C57 1.355(3)
F18 C58 1.340(3)
F19 C59 1.346(3)
F20 C60 1.352(3)
C37 C38 1.382(4)
C37 C42 1.392(4)
C37 B1 1.654(4)
C38 C39 1.381(4)
C39 C40 1.383(4)
C40 C41 1.370(4)
C41 C42 1.377(4)
C43 C44 1.392(4)
C43 C48 1.392(4)
C43 B1 1.656(4)
C44 C45 1.378(4)
C45 C46 1.372(4)
C46 C47 1.371(4)
C47 C48 1.382(4)
C49 C50 1.386(4)
C49 C54 1.393(4)
C49 B1 1.659(4)
C50 C51 1.388(4)
C51 C52 1.374(4)
C52 C53 1.371(4)
C53 C54 1.372(4)
C55 C56 1.392(4)
C55 C60 1.392(4)
C55 B1 1.663(4)
C56 C57 1.387(4)
C57 C58 1.372(4)
C58 C59 1.379(4)
C59 C60 1.375(4)
